data_9014784
loop_
_publ_author_name
'Kampf, A. R.'
'Mills, S. J.'
'Housley, R. M.'
'Williams, P. A.'
'Dini, M.'

_publ_section_title
;
 Alcaparrosaite, K3Ti4+Fe3+(SO4)4O(H2O)2, a new hydrophobic Ti4+ sulfate
 from Alcaparrosa, Chile
;
_journal_name_full 'Mineralogical Magazine'
_journal_page_first 851
_journal_page_last 861
_journal_paper_doi 10.1180/minmag.2012.076.4.03
_journal_volume 76
_journal_year 2012
_chemical_compound_source 'Alcaparrosa, Chile'
_chemical_formula_sum 'Fe H4 K3 O19 S4 Ti'
_chemical_name_mineral Alcaparrosaite
_space_group_IT_number 15
_symmetry_space_group_name_Hall '-C 2yc'
_symmetry_space_group_name_H-M 'C 1 2/c 1'
_cell_angle_alpha 90
_cell_angle_beta 94.076
_cell_angle_gamma 90
_cell_formula_units_Z 4
_cell_length_a 7.55943
_cell_length_b 16.7923
_cell_length_c 12.1783
_cell_volume 1542.006
_database_code_amcsd 0019768
_exptl_crystal_density_diffrn 2.831
_cod_original_formula_sum 'K3 (Ti Fe) S4 O19 H4'
_cod_database_code 9014784

loop_
_space_group_symop_operation_xyz
x,y,z
1/2+x,1/2+y,z
x,-y,1/2+z
1/2+x,1/2-y,1/2+z
-x,y,1/2-z
1/2-x,1/2+y,1/2-z
-x,-y,-z
1/2-x,1/2-y,-z

loop_
_atom_site_aniso_label
_atom_site_aniso_U_11
_atom_site_aniso_U_22
_atom_site_aniso_U_33
_atom_site_aniso_U_12
_atom_site_aniso_U_13
_atom_site_aniso_U_23
K1 0.01620 0.01500 0.02510 0.00000 -0.00210 0.00000
K2 0.01760 0.02070 0.01890 0.00170 -0.00020 0.00200
K3 0.02670 0.02120 0.06460 0.00000 0.01010 0.00000
Ti4+M 0.01078 0.01044 0.01344 0.00056 -0.00181 -0.00212
Fe3+M 0.01078 0.01044 0.01344 0.00056 -0.00181 -0.00212
S1 0.00940 0.01160 0.01170 -0.00037 0.00044 -0.00246
S2 0.00800 0.01080 0.01270 0.00000 -0.00110 0.00000
S3 0.01150 0.00830 0.01310 0.00000 0.00020 0.00000
O1 0.01310 0.02250 0.02900 0.00470 0.00050 -0.00540
O2 0.02310 0.01850 0.01450 -0.00430 0.00210 0.00120
O3 0.01340 0.01540 0.01490 -0.00380 -0.00220 -0.00040
O4 0.01800 0.01310 0.01230 0.00200 -0.00110 -0.00330
O5 0.01820 0.01970 0.01810 -0.00280 -0.00010 0.00620
O6 0.01220 0.01640 0.01810 -0.00420 -0.00310 0.00220
O7 0.01620 0.01620 0.02570 -0.00520 -0.00070 -0.00150
O8 0.02340 0.01190 0.01440 0.00240 0.00140 -0.00090
O9 0.01320 0.01310 0.01300 0.00000 0.00090 0.00000
OW 0.01730 0.01670 0.01600 -0.00210 0.00330 0.00010

loop_
_atom_site_label
_atom_site_fract_x
_atom_site_fract_y
_atom_site_fract_z
_atom_site_occupancy
_atom_site_U_iso_or_equiv
_atom_site_type_symbol
_atom_site_attached_hydrogens
K1 0.00000 0.47481 0.75000 1.00000 0.01896 K 0
K2 0.25000 0.75000 0.50000 1.00000 0.01914 K 0
K3 0.50000 0.39010 0.75000 1.00000 0.03720 K 0
Ti4+M 0.61968 0.61072 0.63562 0.50000 0.01168 Ti 0
Fe3+M 0.61968 0.61072 0.63562 0.50000 0.01168 Fe 0
S1 0.26049 0.53961 0.50891 1.00000 0.01092 S 0
S2 0.00000 0.68381 0.75000 1.00000 0.01056 S 0
S3 0.50000 0.77535 0.75000 1.00000 0.01101 S 0
O1 0.10172 0.58733 0.49537 1.00000 0.02160 O 0
O2 0.26350 0.48252 0.59862 1.00000 0.01870 O 0
O3 0.41890 0.59460 0.52202 1.00000 0.01470 O 0
O4 0.71700 0.50419 0.59826 1.00000 0.01460 O 0
O5 0.00753 0.73230 0.65145 1.00000 0.01870 O 0
O6 0.84151 0.62944 0.73680 1.00000 0.01570 O 0
O7 0.65673 0.82283 0.77721 1.00000 0.01950 O 0
O8 0.53144 0.72169 0.65363 1.00000 0.01660 O 0
O9 0.50000 0.57331 0.75000 1.00000 0.01310 O 0
OW 0.75575 0.66205 0.50808 1.00000 0.01660 O 0
H1 0.79400 0.63000 0.45900 1.00000 0.12000 H 0
H2 0.82500 0.69850 0.53300 1.00000 0.07000 H 0

loop_
_cod_changelog_entry_id
_cod_changelog_entry_author
_cod_changelog_entry_date
_cod_changelog_entry_text
1
;cod-tools version 3.8.0
Id: cif_guess_AMCSD_atom_types 9574 2023-05-10 09:00:05Z saulius
;
2023-05-10T18:55:30+03:00
;Derived atom types and hydrogen counts
from atom names that follow the AMCSD naming convention
(Wat == water, O-H == hydroxyl).
;

loop_
_cod_related_entry_id
_cod_related_entry_database
_cod_related_entry_code
1 AMCSD 0019768
